data_4087770
loop_
_publ_author_name
'Sch\"adle, Dorothea'
'Sch\"adle, Christoph'
'Schneider, David'
'Maichle-M\"ossmer, C\"acilia'
'Anwander, Reiner'

_publ_section_title
;
 Versatile Ln2(\m-NR)2-Imide Platforms for Ligand Exchange and Isoprene
 Polymerization
;
_journal_issue 20
_journal_name_full Organometallics
_journal_page_first 4994
_journal_paper_doi 10.1021/acs.organomet.5b00589
_journal_volume 34
_journal_year 2015
_chemical_formula_sum 'C35 H67 Al3 Ce2 N2'
_chemical_formula_weight 877.08
_space_group_crystal_system triclinic
_space_group_IT_number 2
_space_group_name_Hall '-P 1'
_space_group_name_H-M_alt 'P -1'
_atom_sites_solution_hydrogens mixed
_audit_creation_method SHELXL-2013
_cell_angle_alpha 82.0940(10)
_cell_angle_beta 84.6040(10)
_cell_angle_gamma 88.6410(10)
_cell_formula_units_Z 2
_cell_length_a 10.0720(2)
_cell_length_b 11.0954(2)
_cell_length_c 18.5984(4)
_cell_measurement_reflns_used 9996
_cell_measurement_temperature 100(2)
_cell_measurement_theta_max 56.56
_cell_measurement_theta_min 5.45
_cell_volume 2049.42(7)
_computing_cell_refinement SAINT
_computing_data_collection COSMO
_computing_data_reduction SAINT
_computing_molecular_graphics 'ORTEP3, POV-Ray'
_computing_structure_refinement 'SHELXL-2013 (Sheldrick, 2013)'
_computing_structure_solution 'SHELXS-97 (Sheldrick, 1990)'
_diffrn_ambient_temperature 100(2)
_diffrn_measured_fraction_theta_full 0.996
_diffrn_measured_fraction_theta_max 0.995
_diffrn_measurement_device_type 'APEX II DUO'
_diffrn_measurement_method omega/phi-scans
_diffrn_radiation_monochromator 'QUAZAR mulilayer'
_diffrn_radiation_type MoK\a
_diffrn_radiation_wavelength 0.71073
_diffrn_reflns_av_R_equivalents 0.0231
_diffrn_reflns_av_unetI/netI 0.0185
_diffrn_reflns_Laue_measured_fraction_full 0.996
_diffrn_reflns_Laue_measured_fraction_max 0.995
_diffrn_reflns_limit_h_max 13
_diffrn_reflns_limit_h_min -13
_diffrn_reflns_limit_k_max 14
_diffrn_reflns_limit_k_min -14
_diffrn_reflns_limit_l_max 24
_diffrn_reflns_limit_l_min -24
_diffrn_reflns_number 51664
_diffrn_reflns_point_group_measured_fraction_full 0.996
_diffrn_reflns_point_group_measured_fraction_max 0.995
_diffrn_reflns_theta_full 25.242
_diffrn_reflns_theta_max 28.297
_diffrn_reflns_theta_min 1.853
_diffrn_source 'Imus-focus sealed tube'
_exptl_absorpt_coefficient_mu 2.281
_exptl_absorpt_correction_T_max 0.7289
_exptl_absorpt_correction_T_min 0.6777
_exptl_absorpt_correction_type numerical
_exptl_absorpt_process_details sadabs
_exptl_crystal_colour yellow
_exptl_crystal_density_diffrn 1.421
_exptl_crystal_description block
_exptl_crystal_F_000 892
_exptl_crystal_size_max 0.185
_exptl_crystal_size_mid 0.163
_exptl_crystal_size_min 0.148
_refine_diff_density_max 1.046
_refine_diff_density_min -1.460
_refine_diff_density_rms 0.114
_refine_ls_extinction_method none
_refine_ls_goodness_of_fit_ref 1.350
_refine_ls_hydrogen_treatment mixed
_refine_ls_matrix_type full
_refine_ls_number_parameters 431
_refine_ls_number_reflns 10156
_refine_ls_number_restraints 0
_refine_ls_restrained_S_all 1.350
_refine_ls_R_factor_all 0.0324
_refine_ls_R_factor_gt 0.0302
_refine_ls_shift/su_max 0.001
_refine_ls_shift/su_mean 0.000
_refine_ls_structure_factor_coef Fsqd
_refine_ls_weighting_details 'w=1/[\s^2^(Fo^2^)+8.1232P] where P=(Fo^2^+2Fc^2^)/3'
_refine_ls_weighting_scheme calc
_refine_ls_wR_factor_gt 0.0720
_refine_ls_wR_factor_ref 0.0727
_reflns_Friedel_coverage 0.000
_reflns_number_gt 9536
_reflns_number_total 10156
_reflns_threshold_expression 'I > 2\s(I)'
_cod_data_source_file om5b00589_si_002.cif
_cod_data_source_block "'Compound_3-Ce'"
_cod_database_code 4087770
_shelx_space_group_comment
;
The symmetry employed for this shelxl refinement is uniquely defined
by the following loop, which should always be used as a source of
symmetry information in preference to the above space-group names.
They are only intended as comments.
;
_shelx_estimated_absorpt_t_min 0.678
_shelx_estimated_absorpt_t_max 0.729
_shelxl_version_number 2013-3

loop_
_space_group_symop_operation_xyz
'x, y, z'
'-x, -y, -z'

loop_
_atom_site_label
_atom_site_type_symbol
_atom_site_fract_x
_atom_site_fract_y
_atom_site_fract_z
_atom_site_U_iso_or_equiv
_atom_site_adp_type
_atom_site_occupancy
_atom_site_site_symmetry_order
_atom_site_calc_flag
_atom_site_refinement_flags_posn
_atom_site_refinement_flags_adp
Ce1 Ce -0.03682(2) 0.34944(2) 0.30508(2) 0.01079(5) Uani 1 1 d . .
Ce2 Ce 0.20327(2) 0.15816(2) 0.21500(2) 0.01103(5) Uani 1 1 d . .
Al1 Al -0.04978(10) 0.05645(9) 0.32920(6) 0.0123(2) Uani 1 1 d . .
Al2 Al -0.22099(11) 0.56392(10) 0.33793(6) 0.0159(2) Uani 1 1 d . .
Al3 Al 0.48654(11) 0.08867(10) 0.12754(6) 0.0158(2) Uani 1 1 d . .
N1 N 0.0933(3) 0.1620(2) 0.33730(15) 0.0109(5) Uani 1 1 d . .
N2 N 0.0835(3) 0.3428(3) 0.20242(16) 0.0134(6) Uani 1 1 d . .
C1 C -0.2040(4) 0.1687(3) 0.2941(2) 0.0174(7) Uani 1 1 d . .
C2 C -0.0062(4) -0.0283(3) 0.2385(2) 0.0160(7) Uani 1 1 d . .
H2A H -0.0010 0.0326 0.1949 0.024 Uiso 1 1 calc R U
H2B H -0.0763 -0.0866 0.2355 0.024 Uiso 1 1 calc R U
H2C H 0.0796 -0.0713 0.2418 0.024 Uiso 1 1 calc R U
C3 C -0.1191(4) -0.0554(3) 0.4156(2) 0.0197(7) Uani 1 1 d . .
H3A H -0.0728 -0.0413 0.4577 0.030 Uiso 1 1 calc R U
H3B H -0.1039 -0.1396 0.4063 0.030 Uiso 1 1 calc R U
H3C H -0.2149 -0.0406 0.4256 0.030 Uiso 1 1 calc R U
C4 C -0.0263(4) 0.6140(3) 0.3296(2) 0.0184(7) Uani 1 1 d . .
H4A H -0.0142 0.6905 0.2965 0.028 Uiso 1 1 calc R U
H4B H 0.0301 0.5504 0.3104 0.028 Uiso 1 1 calc R U
H4C H -0.0010 0.6252 0.3778 0.028 Uiso 1 1 calc R U
C5 C -0.2485(4) 0.4178(3) 0.4171(2) 0.0184(7) Uani 1 1 d . .
H55A H -0.2123 0.4355 0.4616 0.028 Uiso 1 1 calc R U
H55B H -0.2023 0.3465 0.4005 0.028 Uiso 1 1 calc R U
H55C H -0.3440 0.4011 0.4273 0.028 Uiso 1 1 calc R U
C6 C -0.2440(5) 0.5096(4) 0.2402(2) 0.0281(9) Uani 1 1 d . .
H6A H -0.3055 0.4410 0.2472 0.042 Uiso 1 1 calc R U
H6B H -0.1573 0.4843 0.2183 0.042 Uiso 1 1 calc R U
H6C H -0.2802 0.5772 0.2079 0.042 Uiso 1 1 calc R U
C7 C -0.3452(4) 0.6940(4) 0.3638(3) 0.0280(9) Uani 1 1 d . .
H7A H -0.3262 0.7169 0.4108 0.042 Uiso 1 1 calc R U
H7B H -0.4370 0.6649 0.3673 0.042 Uiso 1 1 calc R U
H7C H -0.3343 0.7649 0.3261 0.042 Uiso 1 1 calc R U
C8 C 0.4630(4) 0.2105(4) 0.2037(2) 0.0171(7) Uani 1 1 d . .
C9 C 0.3065(4) 0.0157(4) 0.1129(2) 0.0192(7) Uani 1 1 d . .
C10 C 0.5458(4) 0.1840(4) 0.0325(2) 0.0229(8) Uani 1 1 d . .
H10A H 0.6407 0.1678 0.0202 0.034 Uiso 1 1 calc R U
H10B H 0.5319 0.2709 0.0356 0.034 Uiso 1 1 calc R U
H10C H 0.4940 0.1604 -0.0053 0.034 Uiso 1 1 calc R U
C11 C 0.6073(4) -0.0427(4) 0.1665(3) 0.0304(9) Uani 1 1 d . .
H11A H 0.6129 -0.1070 0.1351 0.046 Uiso 1 1 calc R U
H11B H 0.5725 -0.0765 0.2159 0.046 Uiso 1 1 calc R U
H11C H 0.6963 -0.0096 0.1677 0.046 Uiso 1 1 calc R U
C12 C 0.2166(3) 0.1400(3) 0.36819(18) 0.0116(6) Uani 1 1 d . .
C13 C 0.2880(3) 0.2406(3) 0.38707(18) 0.0122(6) Uani 1 1 d . .
C14 C 0.4141(4) 0.2244(3) 0.41101(19) 0.0158(7) Uani 1 1 d . .
H14 H 0.4576 0.2921 0.4242 0.019 Uiso 1 1 calc R U
C15 C 0.4788(4) 0.1121(3) 0.4162(2) 0.0177(7) Uani 1 1 d . .
H15 H 0.5663 0.1032 0.4315 0.021 Uiso 1 1 calc R U
C16 C 0.4135(4) 0.0140(3) 0.3988(2) 0.0168(7) Uani 1 1 d . .
H16 H 0.4574 -0.0631 0.4021 0.020 Uiso 1 1 calc R U
C17 C 0.2838(3) 0.0243(3) 0.37623(18) 0.0133(6) Uani 1 1 d . .
C18 C 0.2205(4) -0.0962(3) 0.36793(19) 0.0141(7) Uani 1 1 d . .
H18 H 0.1292 -0.0782 0.3520 0.017 Uiso 1 1 calc R U
C19 C 0.2998(4) -0.1653(3) 0.3105(2) 0.0181(7) Uani 1 1 d . .
H19A H 0.3851 -0.1942 0.3283 0.027 Uiso 1 1 calc R U
H19B H 0.3165 -0.1105 0.2647 0.027 Uiso 1 1 calc R U
H19C H 0.2481 -0.2350 0.3023 0.027 Uiso 1 1 calc R U
C20 C 0.2060(4) -0.1785(3) 0.4416(2) 0.0214(8) Uani 1 1 d . .
H20A H 0.2947 -0.2025 0.4565 0.032 Uiso 1 1 calc R U
H20B H 0.1561 -0.2513 0.4369 0.032 Uiso 1 1 calc R U
H20C H 0.1581 -0.1342 0.4783 0.032 Uiso 1 1 calc R U
C21 C 0.2222(3) 0.3652(3) 0.38482(19) 0.0131(6) Uani 1 1 d . .
H21 H 0.1803 0.3820 0.3377 0.016 Uiso 1 1 calc R U
C22 C 0.3168(4) 0.4702(3) 0.3872(2) 0.0205(8) Uani 1 1 d . .
H22A H 0.3526 0.4614 0.4348 0.031 Uiso 1 1 calc R U
H22B H 0.2680 0.5477 0.3793 0.031 Uiso 1 1 calc R U
H22C H 0.3903 0.4687 0.3488 0.031 Uiso 1 1 calc R U
C23 C 0.1089(4) 0.3629(3) 0.4465(2) 0.0171(7) Uani 1 1 d . .
H23A H 0.1467 0.3523 0.4937 0.026 Uiso 1 1 calc R U
H23B H 0.0492 0.2953 0.4444 0.026 Uiso 1 1 calc R U
H23C H 0.0586 0.4398 0.4407 0.026 Uiso 1 1 calc R U
C24 C 0.1442(4) 0.3695(3) 0.13073(19) 0.0140(7) Uani 1 1 d . .
C25 C 0.1080(4) 0.3033(3) 0.0749(2) 0.0173(7) Uani 1 1 d . .
C26 C 0.1809(4) 0.3203(4) 0.0061(2) 0.0244(8) Uani 1 1 d . .
H26 H 0.1583 0.2751 -0.0307 0.029 Uiso 1 1 calc R U
C27 C 0.2844(5) 0.4012(4) -0.0088(2) 0.0272(9) Uani 1 1 d . .
H27 H 0.3345 0.4096 -0.0550 0.033 Uiso 1 1 calc R U
C28 C 0.3154(4) 0.4706(4) 0.0441(2) 0.0225(8) Uani 1 1 d . .
H28 H 0.3848 0.5285 0.0325 0.027 Uiso 1 1 calc R U
C29 C 0.2480(4) 0.4575(3) 0.11324(19) 0.0169(7) Uani 1 1 d . .
C30 C 0.2714(4) 0.5447(3) 0.1667(2) 0.0196(7) Uani 1 1 d . .
H30 H 0.2471 0.5021 0.2170 0.024 Uiso 1 1 calc R U
C31 C 0.4148(5) 0.5886(4) 0.1631(3) 0.0334(10) Uani 1 1 d . .
H31A H 0.4759 0.5185 0.1653 0.050 Uiso 1 1 calc R U
H31B H 0.4245 0.6329 0.2044 0.050 Uiso 1 1 calc R U
H31C H 0.4358 0.6427 0.1174 0.050 Uiso 1 1 calc R U
C32 C 0.1758(4) 0.6542(4) 0.1534(2) 0.0250(8) Uani 1 1 d . .
H32A H 0.2002 0.6998 0.1052 0.038 Uiso 1 1 calc R U
H32B H 0.1821 0.7073 0.1909 0.038 Uiso 1 1 calc R U
H32C H 0.0842 0.6251 0.1557 0.038 Uiso 1 1 calc R U
C33 C -0.0218(4) 0.2330(3) 0.0866(2) 0.0201(8) Uani 1 1 d . .
H33 H -0.0311 0.1922 0.1382 0.024 Uiso 1 1 calc R U
C34 C -0.0326(5) 0.1350(4) 0.0370(3) 0.0300(10) Uani 1 1 d . .
H34A H -0.0351 0.1736 -0.0136 0.045 Uiso 1 1 calc R U
H34B H -0.1145 0.0886 0.0522 0.045 Uiso 1 1 calc R U
H34C H 0.0447 0.0799 0.0404 0.045 Uiso 1 1 calc R U
C35 C -0.1371(4) 0.3249(4) 0.0773(3) 0.0293(9) Uani 1 1 d . .
H35A H -0.1316 0.3856 0.1104 0.044 Uiso 1 1 calc R U
H35B H -0.2222 0.2822 0.0886 0.044 Uiso 1 1 calc R U
H35C H -0.1312 0.3655 0.0268 0.044 Uiso 1 1 calc R U
H1A H -0.196(4) 0.216(4) 0.246(2) 0.014(10) Uiso 1 1 d . .
H1B H -0.263(5) 0.212(5) 0.328(3) 0.031(13) Uiso 1 1 d . .
H1C H -0.255(6) 0.103(5) 0.289(3) 0.042(15) Uiso 1 1 d . .
H8A H 0.420(5) 0.284(5) 0.194(3) 0.027(13) Uiso 1 1 d . .
H8B H 0.456(5) 0.182(5) 0.255(3) 0.040(15) Uiso 1 1 d . .
H8C H 0.553(5) 0.233(5) 0.198(3) 0.034(14) Uiso 1 1 d . .
H9A H 0.342(5) -0.023(5) 0.074(3) 0.032(13) Uiso 1 1 d . .
H9B H 0.263(5) -0.043(5) 0.149(3) 0.036(14) Uiso 1 1 d . .
H9C H 0.240(6) 0.067(5) 0.090(3) 0.043(15) Uiso 1 1 d . .

loop_
_atom_site_aniso_label
_atom_site_aniso_U_11
_atom_site_aniso_U_22
_atom_site_aniso_U_33
_atom_site_aniso_U_23
_atom_site_aniso_U_13
_atom_site_aniso_U_12
Ce1 0.01111(9) 0.00814(8) 0.01327(9) -0.00230(7) -0.00105(7) 0.00118(6)
Ce2 0.01164(9) 0.00994(9) 0.01147(9) -0.00201(7) -0.00050(7) 0.00149(6)
Al1 0.0113(5) 0.0094(4) 0.0162(5) -0.0021(4) -0.0010(4) -0.0012(4)
Al2 0.0150(5) 0.0116(5) 0.0216(6) -0.0033(4) -0.0043(4) 0.0040(4)
Al3 0.0136(5) 0.0179(5) 0.0156(5) -0.0029(4) -0.0001(4) 0.0024(4)
N1 0.0118(13) 0.0091(12) 0.0119(13) -0.0010(10) -0.0015(11) -0.0001(10)
N2 0.0173(15) 0.0113(13) 0.0119(13) 0.0004(11) -0.0051(11) -0.0020(11)
C1 0.0137(17) 0.0133(16) 0.026(2) -0.0029(14) -0.0040(14) -0.0007(13)
C2 0.0150(17) 0.0122(15) 0.0215(18) -0.0035(13) -0.0030(14) 0.0003(13)
C3 0.0209(19) 0.0144(16) 0.0227(19) -0.0005(14) 0.0018(15) -0.0032(14)
C4 0.0198(18) 0.0113(15) 0.0229(19) 0.0002(14) -0.0005(15) -0.0002(13)
C5 0.0161(17) 0.0153(16) 0.0235(19) -0.0038(14) 0.0017(14) -0.0002(13)
C6 0.034(2) 0.024(2) 0.029(2) -0.0060(17) -0.0161(18) 0.0101(17)
C7 0.024(2) 0.0202(19) 0.042(3) -0.0089(18) -0.0058(18) 0.0078(16)
C8 0.0150(17) 0.0227(18) 0.0138(17) -0.0033(14) -0.0022(13) 0.0012(14)
C9 0.0195(18) 0.0194(18) 0.0200(18) -0.0080(15) -0.0016(15) 0.0029(14)
C10 0.0207(19) 0.029(2) 0.0184(18) -0.0044(16) 0.0018(15) -0.0008(16)
C11 0.025(2) 0.028(2) 0.037(2) -0.0020(18) -0.0045(18) 0.0105(17)
C12 0.0139(16) 0.0098(14) 0.0113(15) -0.0012(12) -0.0032(12) 0.0016(12)
C13 0.0156(16) 0.0111(15) 0.0094(15) -0.0012(12) 0.0008(12) 0.0003(12)
C14 0.0171(17) 0.0161(16) 0.0148(16) -0.0015(13) -0.0039(13) -0.0030(13)
C15 0.0125(16) 0.0197(17) 0.0206(18) 0.0000(14) -0.0044(14) 0.0016(13)
C16 0.0159(17) 0.0151(16) 0.0186(17) 0.0013(13) -0.0039(14) 0.0046(13)
C17 0.0135(16) 0.0147(16) 0.0114(15) -0.0004(12) -0.0007(12) 0.0003(12)
C18 0.0171(17) 0.0099(15) 0.0151(16) -0.0001(12) -0.0025(13) 0.0020(12)
C19 0.0177(18) 0.0203(17) 0.0164(17) -0.0021(14) -0.0037(14) 0.0060(14)
C20 0.029(2) 0.0138(16) 0.0201(18) 0.0009(14) -0.0018(16) -0.0024(15)
C21 0.0139(16) 0.0105(15) 0.0154(16) -0.0026(12) -0.0020(13) -0.0012(12)
C22 0.0196(18) 0.0143(16) 0.029(2) -0.0045(15) -0.0061(16) -0.0034(14)
C23 0.0186(18) 0.0172(16) 0.0158(17) -0.0040(13) -0.0015(14) 0.0022(13)
C24 0.0161(17) 0.0116(15) 0.0138(16) 0.0011(12) -0.0039(13) 0.0051(12)
C25 0.0235(19) 0.0132(16) 0.0156(17) -0.0017(13) -0.0055(14) 0.0058(14)
C26 0.037(2) 0.0236(19) 0.0121(17) -0.0028(14) -0.0035(16) 0.0124(17)
C27 0.037(2) 0.026(2) 0.0151(18) 0.0022(15) 0.0058(16) 0.0124(18)
C28 0.0211(19) 0.0224(19) 0.0202(19) 0.0056(15) 0.0036(15) 0.0037(15)
C29 0.0169(17) 0.0187(17) 0.0132(16) 0.0035(13) -0.0007(13) 0.0054(13)
C30 0.0199(18) 0.0196(17) 0.0171(17) 0.0053(14) -0.0008(14) -0.0050(14)
C31 0.029(2) 0.034(2) 0.036(3) 0.006(2) -0.0067(19) -0.0102(19)
C32 0.031(2) 0.0186(18) 0.025(2) -0.0027(15) 0.0002(17) -0.0020(16)
C33 0.027(2) 0.0167(17) 0.0187(18) -0.0063(14) -0.0104(15) 0.0042(15)
C34 0.037(2) 0.024(2) 0.035(2) -0.0155(18) -0.019(2) 0.0084(18)
C35 0.027(2) 0.029(2) 0.036(2) -0.0159(19) -0.0131(19) 0.0088(17)

loop_
_atom_type_symbol
_atom_type_description
_atom_type_scat_dispersion_real
_atom_type_scat_dispersion_imag
_atom_type_scat_source
C C 0.0033 0.0016 'International Tables Vol C Tables 4.2.6.8 and 6.1.1.4'
H H 0.0000 0.0000 'International Tables Vol C Tables 4.2.6.8 and 6.1.1.4'
Al Al 0.0645 0.0514 'International Tables Vol C Tables 4.2.6.8 and 6.1.1.4'
Ce Ce -0.2486 2.6331 'International Tables Vol C Tables 4.2.6.8 and 6.1.1.4'
N N 0.0061 0.0033 'International Tables Vol C Tables 4.2.6.8 and 6.1.1.4'

loop_
_geom_angle_atom_site_label_1
_geom_angle_atom_site_label_2
_geom_angle_atom_site_label_3
_geom_angle
N2 Ce1 N1 80.23(10)
N2 Ce1 C6 94.65(12)
N1 Ce1 C6 158.81(11)
N2 Ce1 C5 162.00(11)
N1 Ce1 C5 117.32(10)
C6 Ce1 C5 67.56(12)
N2 Ce1 C4 104.17(10)
N1 Ce1 C4 136.49(10)
C6 Ce1 C4 64.69(11)
C5 Ce1 C4 66.57(10)
N2 Ce1 Al2 124.12(8)
N1 Ce1 Al2 154.76(7)
C6 Ce1 Al2 39.27(8)
C5 Ce1 Al2 39.24(7)
C4 Ce1 Al2 38.93(7)
N2 Ce1 Al1 89.55(8)
N1 Ce1 Al1 36.19(7)
C6 Ce1 Al1 124.03(9)
C5 Ce1 Al1 102.49(7)
C4 Ce1 Al1 163.56(8)
Al2 Ce1 Al1 137.39(3)
N2 Ce1 Ce2 38.39(8)
N1 Ce1 Ce2 42.10(7)
C6 Ce1 Ce2 128.14(9)
C5 Ce1 Ce2 158.10(7)
C4 Ce1 Ce2 131.51(7)
Al2 Ce1 Ce2 162.48(2)
Al1 Ce1 Ce2 56.824(19)
N2 Ce1 H1A 82.0(9)
N1 Ce1 H1A 87.2(9)
C6 Ce1 H1A 71.7(9)
C5 Ce1 H1A 94.3(9)
C4 Ce1 H1A 136.2(9)
Al2 Ce1 H1A 101.7(9)
Al1 Ce1 H1A 53.7(9)
Ce2 Ce1 H1A 79.2(9)
N2 Ce2 N1 77.48(10)
N2 Ce2 C8 107.79(11)
N1 Ce2 C8 113.48(10)
N2 Ce2 C24 31.18(10)
N1 Ce2 C24 108.51(10)
C8 Ce2 C24 92.32(11)
N2 Ce2 C9 131.11(11)
N1 Ce2 C9 146.29(11)
C8 Ce2 C9 78.03(12)
C24 Ce2 C9 102.25(11)
N2 Ce2 C12 96.42(10)
N1 Ce2 C12 29.92(9)
C8 Ce2 C12 85.81(11)
C24 Ce2 C12 123.08(10)
C9 Ce2 C12 132.40(11)
N2 Ce2 C2 103.80(10)
N1 Ce2 C2 72.59(10)
C8 Ce2 C2 148.40(11)
C24 Ce2 C2 115.81(10)
C9 Ce2 C2 81.94(11)
C12 Ce2 C2 90.00(10)
N2 Ce2 C25 51.61(10)
N1 Ce2 C25 124.64(10)
C8 Ce2 C25 102.70(11)
C24 Ce2 C25 27.56(10)
C9 Ce2 C25 79.54(11)
C12 Ce2 C25 148.03(9)
C2 Ce2 C25 97.34(10)
N2 Ce2 Al1 85.35(7)
N1 Ce2 Al1 35.31(7)
C8 Ce2 Al1 144.06(8)
C24 Ce2 Al1 112.41(8)
C9 Ce2 Al1 118.76(9)
C12 Ce2 Al1 59.10(7)
C2 Ce2 Al1 37.95(7)
C25 Ce2 Al1 111.25(8)
N2 Ce2 Al3 128.50(8)
N1 Ce2 Al3 142.43(7)
C8 Ce2 Al3 39.32(8)
C24 Ce2 Al3 99.51(8)
C9 Ce2 Al3 38.71(9)
C12 Ce2 Al3 112.87(7)
C2 Ce2 Al3 116.93(7)
C25 Ce2 Al3 91.42(7)
Al1 Ce2 Al3 145.92(3)
N2 Ce2 Ce1 35.08(7)
N1 Ce2 Ce1 42.65(6)
C8 Ce2 Ce1 119.79(8)
C24 Ce2 Ce1 66.26(7)
C9 Ce2 Ce1 157.87(8)
C12 Ce2 Ce1 65.97(7)
C2 Ce2 Ce1 86.37(7)
C25 Ce2 Ce1 83.42(7)
Al1 Ce2 Ce1 55.429(18)
Al3 Ce2 Ce1 156.64(2)
N2 Ce2 H8A 87.8(11)
N1 Ce2 H8A 111.7(11)
C8 Ce2 H8A 20.1(11)
C24 Ce2 H8A 73.7(11)
C9 Ce2 H8A 89.7(11)
C12 Ce2 H8A 89.7(11)
C2 Ce2 H8A 168.4(11)
C25 Ce2 H8A 89.0(11)
Al1 Ce2 H8A 146.9(11)
Al3 Ce2 H8A 52.9(11)
Ce1 Ce2 H8A 104.1(11)
N1 Al1 C3 119.23(15)
N1 Al1 C2 108.73(14)
C3 Al1 C2 113.17(16)
N1 Al1 C1 105.75(14)
C3 Al1 C1 108.45(17)
C2 Al1 C1 99.38(16)
N1 Al1 Ce1 49.70(9)
C3 Al1 Ce1 129.67(12)
C2 Al1 Ce1 116.49(11)
C1 Al1 Ce1 56.13(10)
N1 Al1 Ce2 47.63(9)
C3 Al1 Ce2 149.15(12)
C2 Al1 Ce2 62.35(10)
C1 Al1 Ce2 102.33(12)
Ce1 Al1 Ce2 67.75(2)
C7 Al2 C6 114.32(19)
C7 Al2 C4 112.95(17)
C6 Al2 C4 103.96(18)
C7 Al2 C5 108.11(18)
C6 Al2 C5 108.66(17)
C4 Al2 C5 108.63(16)
C7 Al2 Ce1 176.35(15)
C6 Al2 Ce1 66.91(12)
C4 Al2 Ce1 69.54(11)
C5 Al2 Ce1 68.32(11)
C10 Al3 C11 117.14(19)
C10 Al3 C9 105.24(17)
C11 Al3 C9 109.56(19)
C10 Al3 C8 107.02(17)
C11 Al3 C8 106.76(18)
C9 Al3 C8 111.13(16)
C10 Al3 Ce2 119.63(13)
C11 Al3 Ce2 123.20(15)
C9 Al3 Ce2 56.60(11)
C8 Al3 Ce2 54.53(11)
C12 N1 Al1 131.7(2)
C12 N1 Ce2 91.02(19)
Al1 N1 Ce2 97.06(12)
C12 N1 Ce1 132.6(2)
Al1 N1 Ce1 94.11(12)
Ce2 N1 Ce1 95.25(10)
C24 N2 Ce1 164.2(2)
C24 N2 Ce2 89.2(2)
Ce1 N2 Ce2 106.52(11)
Al1 C1 H1A 121(2)
Al1 C1 H1B 122(3)
H1A C1 H1B 110(4)
Al1 C1 H1C 92(3)
H1A C1 H1C 104(4)
H1B C1 H1C 102(4)
Al1 C2 Ce2 79.70(11)
Al1 C2 H2A 109.5
Ce2 C2 H2A 59.6
Al1 C2 H2B 109.5
Ce2 C2 H2B 168.2
H2A C2 H2B 109.5
Al1 C2 H2C 109.5
Ce2 C2 H2C 72.9
H2A C2 H2C 109.5
H2B C2 H2C 109.5
Al1 C3 H3A 109.5
Al1 C3 H3B 109.5
H3A C3 H3B 109.5
Al1 C3 H3C 109.5
H3A C3 H3C 109.5
H3B C3 H3C 109.5
Al2 C4 Ce1 71.53(11)
Al2 C4 H4A 109.5
Ce1 C4 H4A 133.2
Al2 C4 H4B 109.5
Ce1 C4 H4B 39.3
H4A C4 H4B 109.5
Al2 C4 H4C 109.5
Ce1 C4 H4C 114.0
H4A C4 H4C 109.5
H4B C4 H4C 109.5
Al2 C5 Ce1 72.43(11)
Al2 C5 H55A 109.5
Ce1 C5 H55A 112.9
Al2 C5 H55B 109.5
Ce1 C5 H55B 38.7
H55A C5 H55B 109.5
Al2 C5 H55C 109.5
Ce1 C5 H55C 133.9
H55A C5 H55C 109.5
H55B C5 H55C 109.5
Al2 C6 Ce1 73.82(12)
Al2 C6 H6A 109.5
Ce1 C6 H6A 90.0
Al2 C6 H6B 109.5
Ce1 C6 H6B 50.2
H6A C6 H6B 109.5
Al2 C6 H6C 109.5
Ce1 C6 H6C 156.8
H6A C6 H6C 109.5
H6B C6 H6C 109.5
Al2 C7 H7A 109.5
Al2 C7 H7B 109.5
H7A C7 H7B 109.5
Al2 C7 H7C 109.5
H7A C7 H7C 109.5
H7B C7 H7C 109.5
Al3 C8 Ce2 86.15(13)
Al3 C8 H8A 122(3)
Ce2 C8 H8A 75(3)
Al3 C8 H8B 121(3)
Ce2 C8 H8B 84(3)
H8A C8 H8B 111(4)
Al3 C8 H8C 94(3)
Ce2 C8 H8C 176(3)
H8A C8 H8C 102(4)
H8B C8 H8C 99(4)
Al3 C9 Ce2 84.69(13)
Al3 C9 H9A 94(3)
Ce2 C9 H9A 172(3)
Al3 C9 H9B 121(3)
Ce2 C9 H9B 78(3)
H9A C9 H9B 109(4)
Al3 C9 H9C 120(3)
Ce2 C9 H9C 74(3)
H9A C9 H9C 100(4)
H9B C9 H9C 109(4)
Al3 C10 H10A 109.5
Al3 C10 H10B 109.5
H10A C10 H10B 109.5
Al3 C10 H10C 109.5
H10A C10 H10C 109.5
H10B C10 H10C 109.5
Al3 C11 H11A 109.5
Al3 C11 H11B 109.5
H11A C11 H11B 109.5
Al3 C11 H11C 109.5
H11A C11 H11C 109.5
H11B C11 H11C 109.5
N1 C12 C17 124.3(3)
N1 C12 C13 119.5(3)
C17 C12 C13 116.0(3)
N1 C12 Ce2 59.06(16)
C17 C12 Ce2 96.3(2)
C13 C12 Ce2 111.4(2)
C14 C13 C12 121.1(3)
C14 C13 C21 118.8(3)
C12 C13 C21 120.0(3)
C13 C14 C15 121.8(3)
C13 C14 H14 119.1
C15 C14 H14 119.1
C16 C15 C14 118.7(3)
C16 C15 H15 120.7
C14 C15 H15 120.7
C15 C16 C17 122.0(3)
C15 C16 H16 119.0
C17 C16 H16 119.0
C16 C17 C12 120.4(3)
C16 C17 C18 114.8(3)
C12 C17 C18 124.5(3)
C17 C18 C20 110.2(3)
C17 C18 C19 113.2(3)
C20 C18 C19 109.3(3)
C17 C18 H18 108.0
C20 C18 H18 108.0
C19 C18 H18 108.0
C18 C19 H19A 109.5
C18 C19 H19B 109.5
H19A C19 H19B 109.5
C18 C19 H19C 109.5
H19A C19 H19C 109.5
H19B C19 H19C 109.5
C18 C20 H20A 109.5
C18 C20 H20B 109.5
H20A C20 H20B 109.5
C18 C20 H20C 109.5
H20A C20 H20C 109.5
H20B C20 H20C 109.5
C13 C21 C22 115.1(3)
C13 C21 C23 109.7(3)
C22 C21 C23 110.3(3)
C13 C21 H21 107.1
C22 C21 H21 107.1
C23 C21 H21 107.1
C21 C22 H22A 109.5
C21 C22 H22B 109.5
H22A C22 H22B 109.5
C21 C22 H22C 109.5
H22A C22 H22C 109.5
H22B C22 H22C 109.5
C21 C23 H23A 109.5
C21 C23 H23B 109.5
H23A C23 H23B 109.5
C21 C23 H23C 109.5
H23A C23 H23C 109.5
H23B C23 H23C 109.5
N2 C24 C25 120.1(3)
N2 C24 C29 121.1(3)
C25 C24 C29 118.8(3)
N2 C24 Ce2 59.59(17)
C25 C24 Ce2 90.7(2)
C29 C24 Ce2 117.0(2)
C26 C25 C24 119.2(4)
C26 C25 C33 120.7(3)
C24 C25 C33 119.3(3)
C26 C25 Ce2 125.8(3)
C24 C25 Ce2 61.72(18)
C33 C25 Ce2 90.3(2)
C27 C26 C25 121.2(4)
C27 C26 H26 119.4
C25 C26 H26 119.4
C26 C27 C28 119.8(4)
C26 C27 H27 120.1
C28 C27 H27 120.1
C29 C28 C27 121.8(4)
C29 C28 H28 119.1
C27 C28 H28 119.1
C28 C29 C24 119.0(4)
C28 C29 C30 120.8(3)
C24 C29 C30 119.8(3)
C29 C30 C31 114.9(4)
C29 C30 C32 108.1(3)
C31 C30 C32 110.1(3)
C29 C30 H30 107.9
C31 C30 H30 107.9
C32 C30 H30 107.9
C30 C31 H31A 109.5
C30 C31 H31B 109.5
H31A C31 H31B 109.5
C30 C31 H31C 109.5
H31A C31 H31C 109.5
H31B C31 H31C 109.5
C30 C32 H32A 109.5
C30 C32 H32B 109.5
H32A C32 H32B 109.5
C30 C32 H32C 109.5
H32A C32 H32C 109.5
H32B C32 H32C 109.5
C25 C33 C34 115.5(3)
C25 C33 C35 108.0(3)
C34 C33 C35 109.8(3)
C25 C33 H33 107.7
C34 C33 H33 107.7
C35 C33 H33 107.7
C33 C34 H34A 109.5
C33 C34 H34B 109.5
H34A C34 H34B 109.5
C33 C34 H34C 109.5
H34A C34 H34C 109.5
H34B C34 H34C 109.5
C33 C35 H35A 109.5
C33 C35 H35B 109.5
H35A C35 H35B 109.5
C33 C35 H35C 109.5
H35A C35 H35C 109.5
H35B C35 H35C 109.5

loop_
_geom_bond_atom_site_label_1
_geom_bond_atom_site_label_2
_geom_bond_distance
Ce1 N2 2.172(3)
Ce1 N1 2.465(3)
Ce1 C6 2.945(4)
Ce1 C5 2.997(4)
Ce1 C4 3.037(4)
Ce1 Al2 3.0748(11)
Ce1 Al1 3.2240(10)
Ce1 Ce2 3.6237(3)
Ce1 H1A 2.62(4)
Ce2 N2 2.348(3)
Ce2 N1 2.440(3)
Ce2 C8 2.676(4)
Ce2 C24 2.722(3)
Ce2 C9 2.749(4)
Ce2 C12 2.844(3)
Ce2 C2 2.950(4)
Ce2 C25 3.090(4)
Ce2 Al1 3.2772(11)
Ce2 Al3 3.2784(11)
Ce2 H8A 2.59(5)
Al1 N1 1.909(3)
Al1 C3 1.972(4)
Al1 C2 2.049(4)
Al1 C1 2.065(4)
Al2 C7 1.968(4)
Al2 C6 2.027(4)
Al2 C4 2.037(4)
Al2 C5 2.040(4)
Al3 C10 1.978(4)
Al3 C11 1.980(4)
Al3 C9 2.059(4)
Al3 C8 2.082(4)
N1 C12 1.419(4)
N2 C24 1.409(4)
C1 H1A 0.98(4)
C1 H1B 0.98(5)
C1 H1C 0.92(6)
C2 H2A 0.9800
C2 H2B 0.9800
C2 H2C 0.9800
C3 H3A 0.9800
C3 H3B 0.9800
C3 H3C 0.9800
C4 H4A 0.9800
C4 H4B 0.9800
C4 H4C 0.9800
C5 H55A 0.9800
C5 H55B 0.9800
C5 H55C 0.9800
C6 H6A 0.9800
C6 H6B 0.9800
C6 H6C 0.9800
C7 H7A 0.9800
C7 H7B 0.9800
C7 H7C 0.9800
C8 H8A 0.92(5)
C8 H8B 0.96(6)
C8 H8C 0.94(5)
C9 H9A 0.93(5)
C9 H9B 0.95(5)
C9 H9C 0.96(6)
C10 H10A 0.9800
C10 H10B 0.9800
C10 H10C 0.9800
C11 H11A 0.9800
C11 H11B 0.9800
C11 H11C 0.9800
C12 C17 1.433(5)
C12 C13 1.442(5)
C13 C14 1.385(5)
C13 C21 1.517(5)
C14 C15 1.388(5)
C14 H14 0.9500
C15 C16 1.376(5)
C15 H15 0.9500
C16 C17 1.407(5)
C16 H16 0.9500
C17 C18 1.528(5)
C18 C20 1.534(5)
C18 C19 1.549(5)
C18 H18 1.0000
C19 H19A 0.9800
C19 H19B 0.9800
C19 H19C 0.9800
C20 H20A 0.9800
C20 H20B 0.9800
C20 H20C 0.9800
C21 C22 1.529(5)
C21 C23 1.538(5)
C21 H21 1.0000
C22 H22A 0.9800
C22 H22B 0.9800
C22 H22C 0.9800
C23 H23A 0.9800
C23 H23B 0.9800
C23 H23C 0.9800
C24 C25 1.430(5)
C24 C29 1.431(5)
C25 C26 1.404(5)
C25 C33 1.521(5)
C26 C27 1.374(6)
C26 H26 0.9500
C27 C28 1.391(6)
C27 H27 0.9500
C28 C29 1.388(5)
C28 H28 0.9500
C29 C30 1.516(5)
C30 C31 1.528(6)
C30 C32 1.540(6)
C30 H30 1.0000
C31 H31A 0.9800
C31 H31B 0.9800
C31 H31C 0.9800
C32 H32A 0.9800
C32 H32B 0.9800
C32 H32C 0.9800
C33 C34 1.532(5)
C33 C35 1.534(5)
C33 H33 1.0000
C34 H34A 0.9800
C34 H34B 0.9800
C34 H34C 0.9800
C35 H35A 0.9800
C35 H35B 0.9800
C35 H35C 0.9800
